data_4033331
loop_
_publ_author_name
'Qi, Wei-Yan'
'Zhao, Jin-Xin'
'Wei, Wen-Jun'
'Gao, Kun'
'Yue, Jian-Min'

_publ_section_title
;
 Quorumolides A-C, Three Cembranoids from Euphorbia antiquorum.
;
_journal_issue 2
_journal_name_full 'The Journal of organic chemistry'
_journal_page_first 1041
_journal_page_last 1045
_journal_paper_doi 10.1021/acs.joc.7b02684
_journal_volume 83
_journal_year 2018
_chemical_absolute_configuration ad
_chemical_formula_sum 'C20 H32 O4'
_chemical_formula_weight 336.46
_space_group_IT_number 4
_space_group_name_Hall 'P 2yb'
_space_group_name_H-M_alt 'P 1 21 1'
_symmetry_cell_setting monoclinic
_symmetry_space_group_name_Hall 'P 2yb'
_symmetry_space_group_name_H-M 'P 1 21 1'
_atom_sites_solution_hydrogens geom
_atom_sites_solution_primary direct
_atom_sites_solution_secondary difmap
_audit_creation_method SHELXL-97
_cell_angle_alpha 90.00
_cell_angle_beta 101.6680(10)
_cell_angle_gamma 90.00
_cell_formula_units_Z 4
_cell_length_a 9.21880(10)
_cell_length_b 10.6982(2)
_cell_length_c 19.9113(3)
_cell_measurement_reflns_used 4869
_cell_measurement_temperature 140(2)
_cell_measurement_theta_max 68.80
_cell_measurement_theta_min 4.54
_cell_volume 1923.16(5)
_computing_cell_refinement 'Bruker SAINT'
_computing_data_collection 'Bruker APEX2'
_computing_data_reduction 'Bruker SAINT'
_computing_molecular_graphics 'Bruker SHELXTL'
_computing_publication_material 'Bruker SHELXTL'
_computing_structure_refinement 'SHELXL-97 (Sheldrick, 2008)'
_computing_structure_solution 'SHELXS-97 (Sheldrick, 2008)'
_diffrn_ambient_temperature 140(2)
_diffrn_measured_fraction_theta_full 0.971
_diffrn_measured_fraction_theta_max 0.971
_diffrn_measurement_device_type 'Bruker APEX-II CCD'
_diffrn_measurement_method '\f and \w scans'
_diffrn_radiation_monochromator graphite
_diffrn_radiation_source 'fine-focus sealed tube'
_diffrn_radiation_type CuK\a
_diffrn_radiation_wavelength 1.54178
_diffrn_reflns_av_R_equivalents 0.0369
_diffrn_reflns_av_sigmaI/netI 0.0475
_diffrn_reflns_limit_h_max 11
_diffrn_reflns_limit_h_min -10
_diffrn_reflns_limit_k_max 12
_diffrn_reflns_limit_k_min -13
_diffrn_reflns_limit_l_max 24
_diffrn_reflns_limit_l_min -23
_diffrn_reflns_number 15318
_diffrn_reflns_theta_full 69.79
_diffrn_reflns_theta_max 69.79
_diffrn_reflns_theta_min 2.27
_exptl_absorpt_coefficient_mu 0.631
_exptl_absorpt_correction_T_max 0.9281
_exptl_absorpt_correction_T_min 0.8581
_exptl_absorpt_correction_type multi-scan
_exptl_absorpt_process_details sadabs
_exptl_crystal_colour colourless
_exptl_crystal_density_diffrn 1.162
_exptl_crystal_density_method 'not measured'
_exptl_crystal_description block
_exptl_crystal_F_000 736
_exptl_crystal_size_max 0.25
_exptl_crystal_size_mid 0.15
_exptl_crystal_size_min 0.12
_refine_diff_density_max 0.181
_refine_diff_density_min -0.168
_refine_diff_density_rms 0.037
_refine_ls_abs_structure_details 'Flack H D (1983), Acta Cryst. A39, 876-881'
_refine_ls_abs_structure_Flack -0.15(14)
_refine_ls_extinction_method none
_refine_ls_goodness_of_fit_ref 1.033
_refine_ls_hydrogen_treatment constr
_refine_ls_matrix_type full
_refine_ls_number_parameters 445
_refine_ls_number_reflns 6186
_refine_ls_number_restraints 1
_refine_ls_restrained_S_all 1.033
_refine_ls_R_factor_all 0.0407
_refine_ls_R_factor_gt 0.0385
_refine_ls_shift/su_max 0.006
_refine_ls_shift/su_mean 0.000
_refine_ls_structure_factor_coef Fsqd
_refine_ls_weighting_details 'calc w=1/[\s^2^(Fo^2^)+(0.0619P)^2^+0.1475P] where P=(Fo^2^+2Fc^2^)/3'
_refine_ls_weighting_scheme calc
_refine_ls_wR_factor_gt 0.1024
_refine_ls_wR_factor_ref 0.1048
_reflns_number_gt 5837
_reflns_number_total 6186
_reflns_threshold_expression >2sigma(I)
_cod_data_source_file jo7b02684_si_003.cif
_cod_data_source_block cu_dm12526_0m
_cod_depositor_comments
;
The following automatic conversions were performed:

'_symmetry_cell_setting' value 'Monoclinic' changed to 'monoclinic'
according to
/home/data/users/saulius/crontab/automatic-downloads/rss-feeds/ACS/lib/dictionaries/cif_core.dic
dictionary named 'cif_core.dic' version 2.4.2 from 2011-04-26.

Automatic conversion script
Id: cif_fix_values 4973 2017-02-22 13:04:09Z antanas 

 Adding full bibliography for 4033331--4033332.cif.
;
_cod_original_sg_symbol_H-M P2(1)
_cod_database_code 4033331

loop_
_symmetry_equiv_pos_as_xyz
'x, y, z'
'-x, y+1/2, -z'

loop_
_atom_site_label
_atom_site_type_symbol
_atom_site_fract_x
_atom_site_fract_y
_atom_site_fract_z
_atom_site_U_iso_or_equiv
_atom_site_adp_type
_atom_site_occupancy
_atom_site_symmetry_multiplicity
_atom_site_calc_flag
_atom_site_refinement_flags
O1 O 0.92299(12) 1.08689(10) 1.02187(6) 0.0250(2) Uani 1 1 d .
O2 O 0.65991(16) 0.70894(15) 0.78513(7) 0.0429(3) Uani 1 1 d .
H2 H 0.6590 0.6349 0.7710 0.064 Uiso 1 1 calc R
O3 O 0.89464(17) 0.69431(16) 0.77483(9) 0.0546(4) Uani 1 1 d .
O4 O 1.14488(14) 0.83787(12) 0.96203(8) 0.0398(3) Uani 1 1 d .
H4 H 1.1156 0.7660 0.9699 0.060 Uiso 1 1 calc R
O5 O 0.57527(12) 0.40503(11) 0.47275(6) 0.0261(2) Uani 1 1 d .
O6 O 0.87646(17) 0.46552(16) 0.72557(9) 0.0495(4) Uani 1 1 d .
H6 H 0.8770 0.5373 0.7427 0.074 Uiso 1 1 calc R
O7 O 0.64081(15) 0.47566(15) 0.73457(7) 0.0420(3) Uani 1 1 d .
O8 O 0.36306(13) 0.15317(12) 0.53494(8) 0.0353(3) Uani 1 1 d .
H8 H 0.3969 0.0812 0.5312 0.053 Uiso 1 1 calc R
C1 C 0.78587(17) 1.04114(16) 1.03932(8) 0.0239(3) Uani 1 1 d .
H1 H 0.7259 1.1167 1.0454 0.029 Uiso 1 1 calc R
C2 C 0.69329(17) 0.96507(16) 0.98225(8) 0.0247(3) Uani 1 1 d .
H2A H 0.7157 0.8785 0.9811 0.030 Uiso 1 1 calc R
C3 C 0.58331(19) 1.00751(17) 0.93342(9) 0.0299(4) Uani 1 1 d .
C4 C 0.5059(2) 0.91993(19) 0.87803(9) 0.0354(4) Uani 1 1 d .
H4A H 0.3976 0.9259 0.8749 0.043 Uiso 1 1 calc R
H4B H 0.5363 0.8330 0.8908 0.043 Uiso 1 1 calc R
C5 C 0.5416(2) 0.9497(2) 0.80712(10) 0.0421(5) Uani 1 1 d .
H5A H 0.5080 0.8800 0.7750 0.051 Uiso 1 1 calc R
H5B H 0.4884 1.0264 0.7882 0.051 Uiso 1 1 calc R
C6 C 0.7053(2) 0.9683(2) 0.81408(10) 0.0411(4) Uani 1 1 d .
H6A H 0.7366 1.0525 0.8225 0.049 Uiso 1 1 calc R
C7 C 0.8154(2) 0.88891(19) 0.81064(9) 0.0350(4) Uani 1 1 d .
C8 C 0.9756(2) 0.9315(2) 0.82660(10) 0.0417(5) Uani 1 1 d .
H8A H 0.9935 0.9850 0.7885 0.050 Uiso 1 1 calc R
H8B H 1.0402 0.8571 0.8285 0.050 Uiso 1 1 calc R
C9 C 1.0208(2) 1.00432(17) 0.89421(9) 0.0322(4) Uani 1 1 d .
H9A H 1.1197 1.0417 0.8961 0.039 Uiso 1 1 calc R
H9B H 0.9496 1.0735 0.8945 0.039 Uiso 1 1 calc R
C10 C 1.02585(18) 0.92471(16) 0.95794(9) 0.0281(4) Uani 1 1 d .
H10 H 0.9309 0.8771 0.9528 0.034 Uiso 1 1 calc R
C11 C 1.04772(17) 1.00326(16) 1.02512(9) 0.0269(4) Uani 1 1 d .
C12 C 1.0700(2) 0.92248(19) 1.08986(10) 0.0342(4) Uani 1 1 d .
H12A H 1.1369 0.8524 1.0846 0.041 Uiso 1 1 calc R
H12B H 1.1201 0.9735 1.1293 0.041 Uiso 1 1 calc R
C13 C 0.9284(2) 0.86886(17) 1.10647(9) 0.0307(4) Uani 1 1 d .
H13A H 0.8862 0.8061 1.0714 0.037 Uiso 1 1 calc R
H13B H 0.9514 0.8264 1.1516 0.037 Uiso 1 1 calc R
C14 C 0.81558(18) 0.97209(18) 1.10818(8) 0.0276(3) Uani 1 1 d .
H14 H 0.8617 1.0334 1.1441 0.033 Uiso 1 1 calc R
C15 C 0.6706(2) 0.92702(19) 1.12682(9) 0.0334(4) Uani 1 1 d .
H15 H 0.6230 0.8667 1.0907 0.040 Uiso 1 1 calc R
C16 C 0.5625(2) 1.0344(2) 1.12823(10) 0.0436(5) Uani 1 1 d .
H16A H 0.4761 1.0037 1.1449 0.065 Uiso 1 1 calc R
H16B H 0.5305 1.0681 1.0818 0.065 Uiso 1 1 calc R
H16C H 0.6114 1.1003 1.1588 0.065 Uiso 1 1 calc R
C17 C 0.6987(2) 0.8586(2) 1.19565(10) 0.0445(5) Uani 1 1 d .
H17A H 0.7576 0.9119 1.2310 0.067 Uiso 1 1 calc R
H17B H 0.7526 0.7808 1.1918 0.067 Uiso 1 1 calc R
H17C H 0.6038 0.8392 1.2083 0.067 Uiso 1 1 calc R
C18 C 0.5322(2) 1.1414(2) 0.92643(11) 0.0428(5) Uani 1 1 d .
H18A H 0.5828 1.1892 0.9663 0.064 Uiso 1 1 calc R
H18B H 0.4250 1.1448 0.9238 0.064 Uiso 1 1 calc R
H18C H 0.5556 1.1773 0.8846 0.064 Uiso 1 1 calc R
C19 C 0.7911(2) 0.75618(18) 0.78898(8) 0.0316(4) Uani 1 1 d .
C20 C 1.18265(19) 1.08833(18) 1.03005(10) 0.0326(4) Uani 1 1 d .
H20A H 1.1638 1.1498 0.9928 0.049 Uiso 1 1 calc R
H20B H 1.2694 1.0379 1.0262 0.049 Uiso 1 1 calc R
H20C H 1.2013 1.1318 1.0743 0.049 Uiso 1 1 calc R
C1A C 0.71148(18) 0.36252(15) 0.45264(8) 0.0237(3) Uani 1 1 d .
H1A H 0.7690 0.4393 0.4461 0.028 Uiso 1 1 calc R
C2A C 0.81018(17) 0.28457(15) 0.50619(8) 0.0237(3) Uani 1 1 d .
H2A1 H 0.7879 0.1979 0.5065 0.028 Uiso 1 1 calc R
C3A C 0.92553(18) 0.32385(17) 0.55319(8) 0.0264(3) Uani 1 1 d .
C4A C 1.01531(19) 0.22987(18) 0.60131(9) 0.0330(4) Uani 1 1 d .
H4A1 H 1.1219 0.2445 0.6028 0.040 Uiso 1 1 calc R
H4A2 H 0.9911 0.1446 0.5831 0.040 Uiso 1 1 calc R
C5A C 0.9860(2) 0.23747(19) 0.67506(9) 0.0374(4) Uani 1 1 d .
H5A1 H 1.0459 0.1737 0.7044 0.045 Uiso 1 1 calc R
H5A2 H 1.0150 0.3209 0.6948 0.045 Uiso 1 1 calc R
C6A C 0.8257(2) 0.21561(19) 0.67314(9) 0.0359(4) Uani 1 1 d .
H6A1 H 0.7932 0.1334 0.6597 0.043 Uiso 1 1 calc R
C7A C 0.7189(2) 0.29046(19) 0.68690(8) 0.0328(4) Uani 1 1 d .
C8A C 0.5573(2) 0.25485(18) 0.66788(9) 0.0361(4) Uani 1 1 d .
H8A1 H 0.5071 0.2780 0.7056 0.043 Uiso 1 1 calc R
H8A2 H 0.5483 0.1633 0.6611 0.043 Uiso 1 1 calc R
C9A C 0.4821(2) 0.32234(17) 0.60138(9) 0.0311(4) Uani 1 1 d .
H9A1 H 0.3795 0.3446 0.6046 0.037 Uiso 1 1 calc R
H9A2 H 0.5361 0.4009 0.5969 0.037 Uiso 1 1 calc R
C10A C 0.47809(18) 0.24275(15) 0.53742(9) 0.0265(4) Uani 1 1 d .
H10A H 0.5746 0.1976 0.5421 0.032 Uiso 1 1 calc R
C11A C 0.45150(17) 0.32019(17) 0.47023(9) 0.0276(4) Uani 1 1 d .
C12A C 0.4277(2) 0.23825(19) 0.40557(9) 0.0341(4) Uani 1 1 d .
H12C H 0.3643 0.1665 0.4121 0.041 Uiso 1 1 calc R
H12D H 0.3737 0.2877 0.3664 0.041 Uiso 1 1 calc R
C13A C 0.5694(2) 0.18857(17) 0.38749(9) 0.0312(4) Uani 1 1 d .
H13C H 0.5458 0.1443 0.3429 0.037 Uiso 1 1 calc R
H13D H 0.6167 0.1282 0.4229 0.037 Uiso 1 1 calc R
C14A C 0.67600(19) 0.29606(17) 0.38307(8) 0.0278(4) Uani 1 1 d .
H14A H 0.6218 0.3573 0.3491 0.033 Uiso 1 1 calc R
C15A C 0.8170(2) 0.25805(18) 0.35804(9) 0.0335(4) Uani 1 1 d .
H15A H 0.8734 0.1981 0.3922 0.040 Uiso 1 1 calc R
C16A C 0.9166(2) 0.3697(2) 0.35350(11) 0.0453(5) Uani 1 1 d .
H16D H 1.0017 0.3429 0.3345 0.068 Uiso 1 1 calc R
H16E H 0.9516 0.4046 0.3994 0.068 Uiso 1 1 calc R
H16F H 0.8607 0.4334 0.3237 0.068 Uiso 1 1 calc R
C17A C 0.7795(3) 0.1916(3) 0.28880(12) 0.0546(6) Uani 1 1 d .
H17D H 0.7102 0.2429 0.2563 0.082 Uiso 1 1 calc R
H17E H 0.7338 0.1105 0.2944 0.082 Uiso 1 1 calc R
H17F H 0.8703 0.1787 0.2713 0.082 Uiso 1 1 calc R
C18A C 0.9727(2) 0.45856(19) 0.56389(10) 0.0355(4) Uani 1 1 d .
H18D H 0.9064 0.5113 0.5309 0.053 Uiso 1 1 calc R
H18E H 1.0745 0.4678 0.5570 0.053 Uiso 1 1 calc R
H18F H 0.9678 0.4841 0.6106 0.053 Uiso 1 1 calc R
C19A C 0.7441(2) 0.41850(18) 0.71725(9) 0.0317(4) Uani 1 1 d .
C20A C 0.31650(19) 0.40448(19) 0.46652(11) 0.0377(4) Uani 1 1 d .
H20D H 0.3347 0.4634 0.5050 0.057 Uiso 1 1 calc R
H20E H 0.2296 0.3532 0.4690 0.057 Uiso 1 1 calc R
H20F H 0.2985 0.4510 0.4232 0.057 Uiso 1 1 calc R

loop_
_atom_site_aniso_label
_atom_site_aniso_U_11
_atom_site_aniso_U_22
_atom_site_aniso_U_33
_atom_site_aniso_U_23
_atom_site_aniso_U_13
_atom_site_aniso_U_12
O1 0.0251(5) 0.0162(5) 0.0337(6) -0.0010(4) 0.0058(5) -0.0013(5)
O2 0.0472(8) 0.0379(8) 0.0454(8) -0.0104(6) 0.0136(6) -0.0126(7)
O3 0.0468(8) 0.0396(9) 0.0801(11) -0.0224(8) 0.0189(8) -0.0071(7)
O4 0.0333(7) 0.0201(6) 0.0710(9) -0.0006(6) 0.0223(7) 0.0034(5)
O5 0.0246(6) 0.0166(5) 0.0367(6) -0.0025(5) 0.0053(5) -0.0001(5)
O6 0.0500(8) 0.0389(8) 0.0632(9) -0.0205(8) 0.0200(7) -0.0079(7)
O7 0.0442(7) 0.0381(8) 0.0443(7) -0.0101(6) 0.0107(6) 0.0019(7)
O8 0.0309(6) 0.0175(6) 0.0600(8) -0.0066(6) 0.0153(6) -0.0062(5)
C1 0.0221(7) 0.0184(8) 0.0312(8) -0.0029(6) 0.0052(6) -0.0011(6)
C2 0.0238(7) 0.0196(8) 0.0306(8) -0.0036(7) 0.0053(6) 0.0004(7)
C3 0.0270(8) 0.0279(9) 0.0335(8) -0.0036(7) 0.0034(7) 0.0028(7)
C4 0.0305(8) 0.0354(11) 0.0366(9) -0.0054(8) -0.0022(7) 0.0009(8)
C5 0.0469(10) 0.0416(11) 0.0328(9) -0.0061(8) -0.0042(8) 0.0031(9)
C6 0.0568(12) 0.0345(10) 0.0321(9) -0.0053(8) 0.0090(8) -0.0078(10)
C7 0.0463(10) 0.0337(10) 0.0272(8) -0.0040(7) 0.0124(8) -0.0071(9)
C8 0.0510(11) 0.0392(11) 0.0401(10) -0.0130(9) 0.0215(9) -0.0162(9)
C9 0.0393(9) 0.0221(9) 0.0375(9) -0.0042(7) 0.0129(8) -0.0056(7)
C10 0.0246(8) 0.0181(8) 0.0430(9) -0.0024(7) 0.0105(7) -0.0004(7)
C11 0.0221(8) 0.0218(9) 0.0365(9) 0.0030(7) 0.0051(7) 0.0013(7)
C12 0.0295(8) 0.0336(10) 0.0376(9) 0.0082(8) 0.0022(7) 0.0050(8)
C13 0.0356(9) 0.0239(9) 0.0314(8) 0.0044(7) 0.0039(7) 0.0007(7)
C14 0.0282(8) 0.0254(8) 0.0277(7) -0.0033(7) 0.0026(6) -0.0054(7)
C15 0.0330(9) 0.0403(11) 0.0267(8) -0.0045(7) 0.0059(7) -0.0104(8)
C16 0.0308(9) 0.0636(14) 0.0367(9) -0.0060(10) 0.0078(8) 0.0020(10)
C17 0.0437(10) 0.0583(14) 0.0324(10) 0.0027(9) 0.0100(8) -0.0078(10)
C18 0.0440(11) 0.0347(11) 0.0441(10) -0.0024(9) -0.0043(9) 0.0126(9)
C19 0.0411(10) 0.0320(10) 0.0228(7) -0.0022(7) 0.0089(7) -0.0058(8)
C20 0.0266(8) 0.0303(9) 0.0389(9) -0.0014(7) 0.0017(7) -0.0033(8)
C1A 0.0258(8) 0.0166(7) 0.0291(8) -0.0003(6) 0.0068(6) -0.0003(6)
C2A 0.0255(7) 0.0177(7) 0.0283(7) -0.0010(6) 0.0065(6) -0.0006(6)
C3A 0.0258(8) 0.0264(9) 0.0279(8) -0.0029(6) 0.0079(7) -0.0009(7)
C4A 0.0289(8) 0.0329(10) 0.0347(9) -0.0039(7) 0.0006(7) 0.0061(8)
C5A 0.0421(10) 0.0337(10) 0.0317(9) -0.0006(8) -0.0039(8) 0.0070(8)
C6A 0.0524(11) 0.0281(9) 0.0272(8) 0.0000(7) 0.0080(8) 0.0007(9)
C7A 0.0454(10) 0.0297(9) 0.0244(7) 0.0020(7) 0.0101(7) -0.0012(8)
C8A 0.0483(11) 0.0285(9) 0.0358(9) -0.0037(7) 0.0187(8) -0.0062(8)
C9A 0.0338(9) 0.0210(8) 0.0409(10) -0.0051(7) 0.0132(8) -0.0030(7)
C10A 0.0234(8) 0.0167(8) 0.0403(9) -0.0030(7) 0.0085(7) -0.0020(7)
C11A 0.0212(7) 0.0203(8) 0.0399(9) -0.0049(7) 0.0034(7) -0.0004(7)
C12A 0.0286(8) 0.0317(10) 0.0378(9) -0.0060(8) -0.0036(7) -0.0043(8)
C13A 0.0355(9) 0.0242(9) 0.0310(8) -0.0068(7) -0.0004(7) -0.0002(8)
C14A 0.0327(8) 0.0223(8) 0.0263(8) 0.0005(7) 0.0011(6) 0.0036(7)
C15A 0.0377(9) 0.0304(9) 0.0323(9) -0.0035(7) 0.0071(7) 0.0039(8)
C16A 0.0482(11) 0.0451(12) 0.0470(11) -0.0044(10) 0.0201(10) -0.0036(10)
C17A 0.0562(13) 0.0642(16) 0.0447(11) -0.0212(11) 0.0133(10) 0.0030(12)
C18A 0.0363(9) 0.0308(10) 0.0380(9) -0.0078(8) 0.0044(7) -0.0093(8)
C19A 0.0411(9) 0.0305(9) 0.0243(7) -0.0004(7) 0.0085(7) -0.0013(8)
C20A 0.0272(8) 0.0289(9) 0.0540(11) -0.0013(8) 0.0007(8) 0.0048(8)

loop_
_atom_type_symbol
_atom_type_description
_atom_type_scat_dispersion_real
_atom_type_scat_dispersion_imag
_atom_type_scat_source
C C 0.0181 0.0091 'International Tables Vol C Tables 4.2.6.8 and 6.1.1.4'
H H 0.0000 0.0000 'International Tables Vol C Tables 4.2.6.8 and 6.1.1.4'
O O 0.0492 0.0322 'International Tables Vol C Tables 4.2.6.8 and 6.1.1.4'

loop_
_geom_angle_atom_site_label_1
_geom_angle_atom_site_label_2
_geom_angle_atom_site_label_3
_geom_angle
C11 O1 C1 119.98(12)
C19 O2 H2 109.5
C10 O4 H4 109.5
C11A O5 C1A 120.52(12)
C19A O6 H6 109.5
C10A O8 H8 109.5
O1 C1 C2 112.66(13)
O1 C1 C14 111.56(12)
C2 C1 C14 112.60(14)
O1 C1 H1 106.5
C2 C1 H1 106.5
C14 C1 H1 106.5
C3 C2 C1 126.46(16)
C3 C2 H2A 116.8
C1 C2 H2A 116.8
C2 C3 C18 124.64(17)
C2 C3 C4 119.85(16)
C18 C3 C4 115.44(16)
C3 C4 C5 112.46(17)
C3 C4 H4A 109.1
C5 C4 H4A 109.1
C3 C4 H4B 109.1
C5 C4 H4B 109.1
H4A C4 H4B 107.8
C6 C5 C4 109.82(15)
C6 C5 H5A 109.7
C4 C5 H5A 109.7
C6 C5 H5B 109.7
C4 C5 H5B 109.7
H5A C5 H5B 108.2
C7 C6 C5 132.1(2)
C7 C6 H6A 113.9
C5 C6 H6A 113.9
C6 C7 C19 123.41(19)
C6 C7 C8 121.05(19)
C19 C7 C8 115.51(18)
C7 C8 C9 114.55(16)
C7 C8 H8A 108.6
C9 C8 H8A 108.6
C7 C8 H8B 108.6
C9 C8 H8B 108.6
H8A C8 H8B 107.6
C10 C9 C8 113.81(15)
C10 C9 H9A 108.8
C8 C9 H9A 108.8
C10 C9 H9B 108.8
C8 C9 H9B 108.8
H9A C9 H9B 107.7
O4 C10 C9 107.80(14)
O4 C10 C11 109.73(14)
C9 C10 C11 113.02(14)
O4 C10 H10 108.7
C9 C10 H10 108.7
C11 C10 H10 108.7
O1 C11 C20 105.28(14)
O1 C11 C12 110.90(14)
C20 C11 C12 108.24(14)
O1 C11 C10 109.34(12)
C20 C11 C10 109.80(14)
C12 C11 C10 112.99(15)
C13 C12 C11 114.88(14)
C13 C12 H12A 108.5
C11 C12 H12A 108.5
C13 C12 H12B 108.5
C11 C12 H12B 108.5
H12A C12 H12B 107.5
C14 C13 C12 110.57(15)
C14 C13 H13A 109.5
C12 C13 H13A 109.5
C14 C13 H13B 109.5
C12 C13 H13B 109.5
H13A C13 H13B 108.1
C13 C14 C1 109.21(14)
C13 C14 C15 114.18(16)
C1 C14 C15 111.15(14)
C13 C14 H14 107.3
C1 C14 H14 107.3
C15 C14 H14 107.3
C16 C15 C17 109.68(16)
C16 C15 C14 111.85(17)
C17 C15 C14 111.69(15)
C16 C15 H15 107.8
C17 C15 H15 107.8
C14 C15 H15 107.8
C15 C16 H16A 109.5
C15 C16 H16B 109.5
H16A C16 H16B 109.5
C15 C16 H16C 109.5
H16A C16 H16C 109.5
H16B C16 H16C 109.5
C15 C17 H17A 109.5
C15 C17 H17B 109.5
H17A C17 H17B 109.5
C15 C17 H17C 109.5
H17A C17 H17C 109.5
H17B C17 H17C 109.5
C3 C18 H18A 109.5
C3 C18 H18B 109.5
H18A C18 H18B 109.5
C3 C18 H18C 109.5
H18A C18 H18C 109.5
H18B C18 H18C 109.5
O3 C19 O2 121.96(18)
O3 C19 C7 119.84(18)
O2 C19 C7 118.19(18)
C11 C20 H20A 109.5
C11 C20 H20B 109.5
H20A C20 H20B 109.5
C11 C20 H20C 109.5
H20A C20 H20C 109.5
H20B C20 H20C 109.5
O5 C1A C2A 114.00(13)
O5 C1A C14A 110.67(13)
C2A C1A C14A 111.78(13)
O5 C1A H1A 106.6
C2A C1A H1A 106.6
C14A C1A H1A 106.6
C3A C2A C1A 127.14(15)
C3A C2A H2A1 116.4
C1A C2A H2A1 116.4
C2A C3A C18A 124.48(16)
C2A C3A C4A 119.38(16)
C18A C3A C4A 116.11(15)
C3A C4A C5A 112.79(15)
C3A C4A H4A1 109.0
C5A C4A H4A1 109.0
C3A C4A H4A2 109.0
C5A C4A H4A2 109.0
H4A1 C4A H4A2 107.8
C6A C5A C4A 109.27(14)
C6A C5A H5A1 109.8
C4A C5A H5A1 109.8
C6A C5A H5A2 109.8
C4A C5A H5A2 109.8
H5A1 C5A H5A2 108.3
C7A C6A C5A 131.88(19)
C7A C6A H6A1 114.1
C5A C6A H6A1 114.1
C6A C7A C19A 124.69(18)
C6A C7A C8A 121.78(18)
C19A C7A C8A 113.39(17)
C7A C8A C9A 110.28(15)
C7A C8A H8A1 109.6
C9A C8A H8A1 109.6
C7A C8A H8A2 109.6
C9A C8A H8A2 109.6
H8A1 C8A H8A2 108.1
C10A C9A C8A 112.68(15)
C10A C9A H9A1 109.1
C8A C9A H9A1 109.1
C10A C9A H9A2 109.1
C8A C9A H9A2 109.1
H9A1 C9A H9A2 107.8
O8 C10A C9A 107.26(14)
O8 C10A C11A 110.08(13)
C9A C10A C11A 113.26(14)
O8 C10A H10A 108.7
C9A C10A H10A 108.7
C11A C10A H10A 108.7
O5 C11A C20A 105.06(14)
O5 C11A C12A 111.33(14)
C20A C11A C12A 108.66(14)
O5 C11A C10A 108.57(12)
C20A C11A C10A 110.03(15)
C12A C11A C10A 112.90(15)
C13A C12A C11A 114.49(14)
C13A C12A H12C 108.6
C11A C12A H12C 108.6
C13A C12A H12D 108.6
C11A C12A H12D 108.6
H12C C12A H12D 107.6
C12A C13A C14A 110.15(15)
C12A C13A H13C 109.6
C14A C13A H13C 109.6
C12A C13A H13D 109.6
C14A C13A H13D 109.6
H13C C13A H13D 108.1
C13A C14A C1A 108.64(14)
C13A C14A C15A 114.56(15)
C1A C14A C15A 112.07(14)
C13A C14A H14A 107.1
C1A C14A H14A 107.1
C15A C14A H14A 107.1
C16A C15A C17A 109.95(18)
C16A C15A C14A 111.83(16)
C17A C15A C14A 111.32(16)
C16A C15A H15A 107.9
C17A C15A H15A 107.9
C14A C15A H15A 107.9
C15A C16A H16D 109.5
C15A C16A H16E 109.5
H16D C16A H16E 109.5
C15A C16A H16F 109.5
H16D C16A H16F 109.5
H16E C16A H16F 109.5
C15A C17A H17D 109.5
C15A C17A H17E 109.5
H17D C17A H17E 109.5
C15A C17A H17F 109.5
H17D C17A H17F 109.5
H17E C17A H17F 109.5
C3A C18A H18D 109.5
C3A C18A H18E 109.5
H18D C18A H18E 109.5
C3A C18A H18F 109.5
H18D C18A H18F 109.5
H18E C18A H18F 109.5
O7 C19A O6 121.93(18)
O7 C19A C7A 119.96(18)
O6 C19A C7A 118.10(17)
C11A C20A H20D 109.5
C11A C20A H20E 109.5
H20D C20A H20E 109.5
C11A C20A H20F 109.5
H20D C20A H20F 109.5
H20E C20A H20F 109.5

loop_
_geom_bond_atom_site_label_1
_geom_bond_atom_site_label_2
_geom_bond_distance
O1 C11 1.448(2)
O1 C1 1.4615(19)
O2 C19 1.299(2)
O2 H2 0.8400
O3 C19 1.240(3)
O4 C10 1.427(2)
O4 H4 0.8400
O5 C11A 1.451(2)
O5 C1A 1.4654(19)
O6 C19A 1.299(2)
O6 H6 0.8400
O7 C19A 1.238(2)
O8 C10A 1.423(2)
O8 H8 0.8400
C1 C2 1.513(2)
C1 C14 1.532(2)
C1 H1 1.0000
C2 C3 1.334(2)
C2 H2A 0.9500
C3 C18 1.505(3)
C3 C4 1.512(2)
C4 C5 1.546(3)
C4 H4A 0.9900
C4 H4B 0.9900
C5 C6 1.501(3)
C5 H5A 0.9900
C5 H5B 0.9900
C6 C7 1.336(3)
C6 H6A 0.9500
C7 C19 1.488(3)
C7 C8 1.516(3)
C8 C9 1.538(2)
C8 H8A 0.9900
C8 H8B 0.9900
C9 C10 1.521(2)
C9 H9A 0.9900
C9 H9B 0.9900
C10 C11 1.558(2)
C10 H10 1.0000
C11 C20 1.528(2)
C11 C12 1.531(2)
C12 C13 1.522(3)
C12 H12A 0.9900
C12 H12B 0.9900
C13 C14 1.522(3)
C13 H13A 0.9900
C13 H13B 0.9900
C14 C15 1.535(2)
C14 H14 1.0000
C15 C16 1.525(3)
C15 C17 1.529(3)
C15 H15 1.0000
C16 H16A 0.9800
C16 H16B 0.9800
C16 H16C 0.9800
C17 H17A 0.9800
C17 H17B 0.9800
C17 H17C 0.9800
C18 H18A 0.9800
C18 H18B 0.9800
C18 H18C 0.9800
C20 H20A 0.9800
C20 H20B 0.9800
C20 H20C 0.9800
C1A C2A 1.506(2)
C1A C14A 1.532(2)
C1A H1A 1.0000
C2A C3A 1.334(2)
C2A H2A1 0.9500
C3A C18A 1.508(3)
C3A C4A 1.514(2)
C4A C5A 1.548(3)
C4A H4A1 0.9900
C4A H4A2 0.9900
C5A C6A 1.489(3)
C5A H5A1 0.9900
C5A H5A2 0.9900
C6A C7A 1.340(3)
C6A H6A1 0.9500
C7A C19A 1.496(3)
C7A C8A 1.510(3)
C8A C9A 1.544(3)
C8A H8A1 0.9900
C8A H8A2 0.9900
C9A C10A 1.526(2)
C9A H9A1 0.9900
C9A H9A2 0.9900
C10A C11A 1.550(2)
C10A H10A 1.0000
C11A C20A 1.527(2)
C11A C12A 1.536(2)
C12A C13A 1.519(3)
C12A H12C 0.9900
C12A H12D 0.9900
C13A C14A 1.527(3)
C13A H13C 0.9900
C13A H13D 0.9900
C14A C15A 1.538(2)
C14A H14A 1.0000
C15A C16A 1.520(3)
C15A C17A 1.528(3)
C15A H15A 1.0000
C16A H16D 0.9800
C16A H16E 0.9800
C16A H16F 0.9800
C17A H17D 0.9800
C17A H17E 0.9800
C17A H17F 0.9800
C18A H18D 0.9800
C18A H18E 0.9800
C18A H18F 0.9800
C20A H20D 0.9800
C20A H20E 0.9800
C20A H20F 0.9800

loop_
_geom_torsion_atom_site_label_1
_geom_torsion_atom_site_label_2
_geom_torsion_atom_site_label_3
_geom_torsion_atom_site_label_4
_geom_torsion
C11 O1 C1 C2 -77.80(18)
C11 O1 C1 C14 49.98(18)
O1 C1 C2 C3 -93.9(2)
C14 C1 C2 C3 138.89(17)
C1 C2 C3 C18 0.4(3)
C1 C2 C3 C4 177.30(16)
C2 C3 C4 C5 -110.0(2)
C18 C3 C4 C5 67.1(2)
C3 C4 C5 C6 46.7(2)
C4 C5 C6 C7 89.4(3)
C5 C6 C7 C19 8.3(3)
C5 C6 C7 C8 -173.97(19)
C6 C7 C8 C9 49.4(3)
C19 C7 C8 C9 -132.68(17)
C7 C8 C9 C10 69.1(2)
C8 C9 C10 O4 67.44(19)
C8 C9 C10 C11 -171.11(15)
C1 O1 C11 C20 -159.83(13)
C1 O1 C11 C12 -42.97(19)
C1 O1 C11 C10 82.27(17)
O4 C10 C11 O1 -177.31(12)
C9 C10 C11 O1 62.34(18)
O4 C10 C11 C20 67.65(17)
C9 C10 C11 C20 -52.69(18)
O4 C10 C11 C12 -53.29(18)
C9 C10 C11 C12 -173.63(15)
O1 C11 C12 C13 43.4(2)
C20 C11 C12 C13 158.43(16)
C10 C11 C12 C13 -79.75(19)
C11 C12 C13 C14 -52.7(2)
C12 C13 C14 C1 56.68(18)
C12 C13 C14 C15 -178.19(14)
O1 C1 C14 C13 -54.42(18)
C2 C1 C14 C13 73.39(17)
O1 C1 C14 C15 178.71(14)
C2 C1 C14 C15 -53.48(19)
C13 C14 C15 C16 179.59(14)
C1 C14 C15 C16 -56.31(19)
C13 C14 C15 C17 56.2(2)
C1 C14 C15 C17 -179.67(16)
C6 C7 C19 O3 166.77(19)
C8 C7 C19 O3 -11.1(3)
C6 C7 C19 O2 -12.8(3)
C8 C7 C19 O2 169.33(16)
C11A O5 C1A C2A -77.51(18)
C11A O5 C1A C14A 49.50(18)
O5 C1A C2A C3A -95.5(2)
C14A C1A C2A C3A 138.01(17)
C1A C2A C3A C18A 4.0(3)
C1A C2A C3A C4A -177.75(16)
C2A C3A C4A C5A -106.23(19)
C18A C3A C4A C5A 72.1(2)
C3A C4A C5A C6A 58.7(2)
C4A C5A C6A C7A -113.6(2)
C5A C6A C7A C19A -7.9(3)
C5A C6A C7A C8A 167.64(18)
C6A C7A C8A C9A -100.3(2)
C19A C7A C8A C9A 75.66(18)
C7A C8A C9A C10A 94.81(18)
C8A C9A C10A O8 77.07(18)
C8A C9A C10A C11A -161.27(14)
C1A O5 C11A C20A -158.39(14)
C1A O5 C11A C12A -40.95(19)
C1A O5 C11A C10A 83.93(17)
O8 C10A C11A O5 -176.51(12)
C9A C10A C11A O5 63.42(17)
O8 C10A C11A C20A 69.01(17)
C9A C10A C11A C20A -51.05(18)
O8 C10A C11A C12A -52.56(18)
C9A C10A C11A C12A -172.62(14)
O5 C11A C12A C13A 41.8(2)
C20A C11A C12A C13A 157.08(17)
C10A C11A C12A C13A -80.57(19)
C11A C12A C13A C14A -53.5(2)
C12A C13A C14A C1A 59.61(17)
C12A C13A C14A C15A -174.23(14)
O5 C1A C14A C13A -56.29(17)
C2A C1A C14A C13A 71.95(17)
O5 C1A C14A C15A 176.12(14)
C2A C1A C14A C15A -55.65(19)
C13A C14A C15A C16A 178.87(15)
C1A C14A C15A C16A -56.8(2)
C13A C14A C15A C17A 55.4(2)
C1A C14A C15A C17A 179.80(17)
C6A C7A C19A O7 -172.69(18)
C8A C7A C19A O7 11.5(2)
C6A C7A C19A O6 6.2(3)
C8A C7A C19A O6 -169.61(17)
